data_7009261
loop_
_publ_author_name
'He Cheng'
'Duan Chun-ying'
'Fang Chen-jie'
'Liu Yong-jiang'
'Meng Qing-jin'

_publ_section_title
;
 Self-assembled macrocyclic tetranuclear molecular square [Ni(HL)]44+
 and molecular rectangle
 [Cu2Cl2L]2{H2L&#x00A0;=&#x00A0;bis[phenyl(2-pyridyl)methanone]
 thiocarbazone}
;
_journal_issue 7
_journal_name_full 'J. Chem. Soc., Dalton Trans.'
_journal_page_first 1207
_journal_page_last 1212
_journal_paper_doi 10.1039/a909604c
_journal_year 2000
_chemical_compound_source synthesized
_chemical_formula_sum 'C25 H20 N6 S'
_chemical_formula_weight 436.53
_chemical_name_systematic
;
bis(2-benzoyl pyridine) thiocarbazone
;
_space_group_IT_number 14
_symmetry_cell_setting monoclinic
_symmetry_space_group_name_Hall '-P 2ybc'
_symmetry_space_group_name_H-M 'P 1 21/c 1'
_atom_sites_solution_hydrogens geom
_atom_sites_solution_primary direct
_atom_sites_solution_secondary difmap
_audit_creation_method SHELXL-97
_cell_angle_alpha 90.00
_cell_angle_beta 108.06(3)
_cell_angle_gamma 90.00
_cell_formula_units_Z 4
_cell_length_a 8.677(3)
_cell_length_b 21.385(9)
_cell_length_c 12.229(5)
_cell_measurement_reflns_used 46
_cell_measurement_temperature 293(2)
_cell_measurement_theta_max 9.96
_cell_measurement_theta_min 5.13
_cell_volume 2157.4(15)
_computing_cell_refinement 'Siemens XSCANS'
_computing_data_collection 'Siemens XSCANS'
_computing_data_reduction 'Siemens SHELXTL'
_computing_molecular_graphics 'Siemens SHELXTL'
_computing_publication_material 'Siemens SHELXTL'
_computing_structure_refinement 'Siemens SHELXTL'
_computing_structure_solution 'Siemens SHELXTL'
_diffrn_ambient_temperature 293(2)
_diffrn_measurement_device 'Siemens P4'
_diffrn_measurement_method '2\q/\w scans'
_diffrn_radiation_monochromator graphite
_diffrn_radiation_source 'fine-focus sealed tube'
_diffrn_radiation_type MoK\a
_diffrn_radiation_wavelength 0.71073
_diffrn_reflns_av_R_equivalents 0.0460
_diffrn_reflns_av_sigmaI/netI 0.0967
_diffrn_reflns_limit_h_max 10
_diffrn_reflns_limit_h_min -1
_diffrn_reflns_limit_k_max 25
_diffrn_reflns_limit_k_min -1
_diffrn_reflns_limit_l_max 13
_diffrn_reflns_limit_l_min -14
_diffrn_reflns_number 4870
_diffrn_reflns_theta_max 25.02
_diffrn_reflns_theta_min 1.90
_diffrn_standards_decay_% 8.26
_diffrn_standards_interval_count 97
_diffrn_standards_number 3
_exptl_absorpt_coefficient_mu 0.176
_exptl_crystal_colour 'yellow                 '
_exptl_crystal_density_diffrn 1.344
_exptl_crystal_description 'block                 '
_exptl_crystal_F_000 912
_exptl_crystal_size_max 0.50
_exptl_crystal_size_mid 0.40
_exptl_crystal_size_min 0.40
_refine_diff_density_max 0.191
_refine_diff_density_min -0.215
_refine_diff_density_rms 0.045
_refine_ls_extinction_method none
_refine_ls_goodness_of_fit_ref 1.010
_refine_ls_hydrogen_treatment mixed
_refine_ls_matrix_type full
_refine_ls_number_parameters 369
_refine_ls_number_reflns 3804
_refine_ls_number_restraints 0
_refine_ls_restrained_S_all 1.010
_refine_ls_R_factor_all 0.1372
_refine_ls_R_factor_gt 0.0618
_refine_ls_shift/su_max 0.000
_refine_ls_shift/su_mean 0.000
_refine_ls_structure_factor_coef Fsqd
_refine_ls_weighting_details 'calc w=1/[\s^2^(Fo^2^)+(0.0515P)^2^+0.3064P] where P=(Fo^2^+2Fc^2^)/3'
_refine_ls_wR_factor_gt 0.1221
_refine_ls_wR_factor_ref 0.1517
_reflns_number_observed 2016
_reflns_number_total 3804
_reflns_observed_criterion >2sigma(I)
_cod_data_source_file a909604c.txt
_cod_data_source_block compound_1
_cod_depositor_comments
;
The following automatic conversions were performed:
'_atom_site_symetry_multiplicity' tag replaced with
'_atom_site_symmetry_multiplicity'.

Automatic conversion script
Id: cif_correct_tags 1440 2010-10-19 06:21:57Z saulius 

The following automatic conversions were performed:
'_symmetry_cell_setting' value 'Monoclinic' changed to 'monoclinic'
according to '/home/saulius/struct/CIF-dictionaries/cif_core.dic'
dictionary named 'cif_core.dic' version 2.4.1 from 2010-06-29.

Automatic conversion script
Id: cif_fix_enum 1527 2010-12-29 10:47:43Z saulius 
;
_cod_original_cell_volume 2157.2(15)
_cod_original_sg_symbol_H-M 'P2(1)/c  '
_cod_database_code 7009261

loop_
_symmetry_equiv_pos_as_xyz
'x, y, z'
'-x, y+1/2, -z+1/2'
'-x, -y, -z'
'x, -y-1/2, z-1/2'

loop_
_atom_site_label
_atom_site_type_symbol
_atom_site_fract_x
_atom_site_fract_y
_atom_site_fract_z
_atom_site_U_iso_or_equiv
_atom_site_adp_type
_atom_site_occupancy
_atom_site_symmetry_multiplicity
_atom_site_calc_flag
_atom_site_refinement_flags
_atom_site_disorder_assembly
_atom_site_disorder_group
S1 S 0.03799(12) 0.59173(5) -0.00192(8) 0.0551(3) Uani 1 1 d . . .
N1 N -0.2715(4) 0.45176(19) 0.1759(3) 0.0711(11) Uani 1 1 d . . .
N2 N -0.0763(3) 0.56780(14) 0.2783(2) 0.0477(8) Uani 1 1 d . . .
N3 N -0.0752(4) 0.56305(16) 0.1675(3) 0.0497(9) Uani 1 1 d . . .
H3N H -0.140(4) 0.5407(17) 0.122(3) 0.047(12) Uiso 1 1 d . . .
N4 N 0.1493(4) 0.62376(16) 0.2207(3) 0.0506(9) Uani 1 1 d . . .
H4N H 0.134(4) 0.6260(16) 0.290(3) 0.048(11) Uiso 1 1 d . . .
N5 N 0.2856(4) 0.64981(14) 0.2059(3) 0.0487(8) Uani 1 1 d . . .
N6 N 0.2415(5) 0.7228(2) 0.4155(4) 0.0920(13) Uani 1 1 d . . .
C1 C -0.3876(5) 0.4147(2) 0.1056(4) 0.0697(13) Uani 1 1 d . . .
H2A H -0.347(6) 0.380(2) 0.065(4) 0.12(2) Uiso 1 1 d . . .
C2 C -0.5497(5) 0.4264(2) 0.0862(4) 0.0615(12) Uani 1 1 d . . .
H2A H -0.629(4) 0.3985(16) 0.044(3) 0.045(10) Uiso 1 1 d . . .
C3 C -0.5951(5) 0.4772(2) 0.1365(4) 0.0588(12) Uani 1 1 d . . .
H3A H -0.713(5) 0.4856(19) 0.121(3) 0.085(14) Uiso 1 1 d . . .
C4 C -0.4794(5) 0.5139(2) 0.2098(4) 0.0504(11) Uani 1 1 d . . .
H4A H -0.505(6) 0.545(2) 0.245(4) 0.092(18) Uiso 1 1 d . . .
C5 C -0.3174(4) 0.50048(18) 0.2292(3) 0.0432(9) Uani 1 1 d . . .
C6 C -0.1899(4) 0.54034(17) 0.3084(3) 0.0435(9) Uani 1 1 d . . .
C7 C -0.1869(4) 0.54931(18) 0.4278(3) 0.0458(9) Uani 1 1 d . . .
C8 C -0.2675(6) 0.5110(2) 0.4786(4) 0.0533(12) Uani 1 1 d . . .
H8A H -0.301(5) 0.4858(17) 0.450(3) 0.043(15) Uiso 1 1 d . . .
C9 C -0.2612(6) 0.5185(3) 0.5897(4) 0.0675(13) Uani 1 1 d . . .
H9A H -0.323(6) 0.490(2) 0.614(4) 0.097(18) Uiso 1 1 d . . .
C10 C -0.1725(6) 0.5659(3) 0.6549(4) 0.0759(15) Uani 1 1 d . . .
H10A H -0.171(6) 0.568(2) 0.736(4) 0.115(18) Uiso 1 1 d . . .
C11 C -0.0912(7) 0.6053(3) 0.6055(5) 0.0886(17) Uani 1 1 d . . .
H11A H -0.023(6) 0.642(2) 0.651(4) 0.12(2) Uiso 1 1 d . . .
C12 C -0.0995(6) 0.5986(3) 0.4917(4) 0.0739(14) Uani 1 1 d . . .
H12A H -0.047(5) 0.627(2) 0.454(4) 0.094(16) Uiso 1 1 d . . .
C13 C 0.0412(4) 0.59348(17) 0.1336(3) 0.0414(9) Uani 1 1 d . . .
C14 C 0.2139(7) 0.7277(4) 0.5185(6) 0.103(2) Uani 1 1 d . . .
H14A H 0.134(8) 0.750(3) 0.537(5) 0.15(3) Uiso 1 1 d . . .
C15 C 0.2920(8) 0.6931(3) 0.6110(6) 0.0862(19) Uani 1 1 d . . .
H15A H 0.286(5) 0.6961(19) 0.683(4) 0.077(15) Uiso 1 1 d . . .
C16 C 0.4130(9) 0.6530(3) 0.6036(5) 0.0905(18) Uani 1 1 d . . .
H16A H 0.474(6) 0.628(2) 0.670(5) 0.12(2) Uiso 1 1 d . . .
C17 C 0.4437(7) 0.6483(2) 0.5006(4) 0.0722(14) Uani 1 1 d . . .
H17A H 0.517(5) 0.624(2) 0.486(4) 0.085(16) Uiso 1 1 d . . .
C18 C 0.3577(4) 0.68214(18) 0.4076(3) 0.0481(10) Uani 1 1 d . . .
C19 C 0.3847(4) 0.67617(17) 0.2946(3) 0.0459(9) Uani 1 1 d . . .
C20 C 0.5369(4) 0.70148(18) 0.2809(3) 0.0464(10) Uani 1 1 d . . .
C21 C 0.6272(6) 0.7423(3) 0.3594(6) 0.0661(15) Uani 1 1 d . . .
H21A H 0.609(7) 0.748(3) 0.404(4) 0.09(2) Uiso 1 1 d . . .
C22 C 0.7678(6) 0.7661(3) 0.3479(5) 0.0904(17) Uani 1 1 d . . .
H22A H 0.831(6) 0.801(2) 0.409(4) 0.116(18) Uiso 1 1 d . . .
C23 C 0.8206(6) 0.7487(3) 0.2579(6) 0.0841(17) Uani 1 1 d . . .
H23A H 0.919(7) 0.767(3) 0.251(4) 0.14(2) Uiso 1 1 d . . .
C24 C 0.7297(6) 0.7082(3) 0.1784(5) 0.0771(15) Uani 1 1 d . . .
H24A H 0.763(5) 0.698(2) 0.119(4) 0.081(17) Uiso 1 1 d . . .
C25 C 0.5874(5) 0.6847(2) 0.1887(4) 0.0600(12) Uani 1 1 d . . .
H25A H 0.527(5) 0.657(2) 0.141(3) 0.072(15) Uiso 1 1 d . . .

loop_
_atom_site_aniso_label
_atom_site_aniso_U_11
_atom_site_aniso_U_22
_atom_site_aniso_U_33
_atom_site_aniso_U_23
_atom_site_aniso_U_13
_atom_site_aniso_U_12
S1 0.0494(6) 0.0690(7) 0.0471(6) -0.0013(6) 0.0151(5) -0.0141(6)
N1 0.052(2) 0.091(3) 0.073(2) -0.028(2) 0.0241(19) -0.011(2)
N2 0.0395(18) 0.055(2) 0.0488(19) 0.0005(16) 0.0145(15) -0.0031(16)
N3 0.0416(19) 0.062(2) 0.046(2) -0.0052(18) 0.0146(17) -0.0160(18)
N4 0.0416(19) 0.061(2) 0.051(2) -0.0051(18) 0.0169(17) -0.0158(17)
N5 0.0430(18) 0.0466(19) 0.056(2) 0.0004(17) 0.0142(16) -0.0114(16)
N6 0.072(3) 0.102(3) 0.088(3) -0.026(3) 0.004(2) 0.013(3)
C1 0.054(3) 0.085(4) 0.068(3) -0.026(3) 0.015(2) -0.009(3)
C2 0.056(3) 0.070(3) 0.054(3) -0.005(2) 0.009(2) -0.023(3)
C3 0.040(3) 0.075(3) 0.061(3) 0.008(3) 0.015(2) -0.007(3)
C4 0.043(2) 0.055(3) 0.056(3) 0.001(2) 0.019(2) 0.002(2)
C5 0.040(2) 0.050(2) 0.045(2) 0.0045(19) 0.0201(18) -0.0026(18)
C6 0.032(2) 0.047(2) 0.053(2) -0.0005(19) 0.0149(18) 0.0001(18)
C7 0.040(2) 0.051(2) 0.047(2) -0.002(2) 0.0143(18) 0.001(2)
C8 0.063(3) 0.051(3) 0.049(3) -0.002(2) 0.022(2) -0.007(3)
C9 0.075(3) 0.077(4) 0.058(3) 0.007(3) 0.031(3) 0.003(3)
C10 0.064(3) 0.113(5) 0.049(3) -0.016(3) 0.016(3) 0.006(3)
C11 0.086(4) 0.111(5) 0.078(4) -0.038(3) 0.038(3) -0.034(4)
C12 0.069(3) 0.089(4) 0.075(3) -0.030(3) 0.037(3) -0.024(3)
C13 0.0325(19) 0.042(2) 0.048(2) -0.0020(19) 0.0093(17) -0.0031(18)
C14 0.070(4) 0.142(6) 0.092(5) -0.056(5) 0.019(4) 0.007(4)
C15 0.101(5) 0.096(5) 0.074(4) -0.038(4) 0.046(4) -0.050(4)
C16 0.137(6) 0.067(4) 0.075(4) 0.006(3) 0.044(4) -0.007(4)
C17 0.094(4) 0.062(3) 0.066(3) 0.002(3) 0.033(3) 0.009(3)
C18 0.040(2) 0.039(2) 0.061(3) -0.004(2) 0.010(2) -0.005(2)
C19 0.042(2) 0.041(2) 0.051(2) 0.0021(19) 0.0089(19) -0.0021(19)
C20 0.035(2) 0.044(2) 0.054(2) 0.006(2) 0.0050(19) -0.0044(19)
C21 0.054(3) 0.068(4) 0.071(4) -0.007(3) 0.011(3) -0.026(3)
C22 0.072(4) 0.087(4) 0.100(4) -0.005(3) 0.010(3) -0.036(3)
C23 0.048(3) 0.086(4) 0.115(5) 0.021(4) 0.020(3) -0.017(3)
C24 0.060(3) 0.091(4) 0.084(4) 0.016(3) 0.029(3) -0.009(3)
C25 0.050(3) 0.060(3) 0.067(3) -0.002(3) 0.015(2) -0.007(2)

loop_
_atom_type_symbol
_atom_type_description
_atom_type_scat_dispersion_real
_atom_type_scat_dispersion_imag
_atom_type_scat_source
C C 0.0033 0.0016 'International Tables Vol C Tables 4.2.6.8 and 6.1.1.4'
H H 0.0000 0.0000 'International Tables Vol C Tables 4.2.6.8 and 6.1.1.4'
N N 0.0061 0.0033 'International Tables Vol C Tables 4.2.6.8 and 6.1.1.4'
S S 0.1246 0.1234 'International Tables Vol C Tables 4.2.6.8 and 6.1.1.4'

loop_
_geom_angle_atom_site_label_1
_geom_angle_atom_site_label_2
_geom_angle_atom_site_label_3
_geom_angle
_geom_angle_site_symmetry_1
_geom_angle_site_symmetry_3
_geom_angle_publ_flag
C5 N1 C1 118.9(4) . . ?
C6 N2 N3 119.3(3) . . ?
N2 N3 C13 120.0(3) . . ?
C13 N4 N5 120.6(3) . . ?
C19 N5 N4 116.5(3) . . ?
C14 N6 C18 117.6(5) . . ?
N1 C1 C2 121.5(5) . . ?
C3 C2 C1 119.2(4) . . ?
C4 C3 C2 119.8(4) . . ?
C3 C4 C5 119.7(4) . . ?
N1 C5 C4 120.8(4) . . ?
N1 C5 C6 118.9(3) . . ?
C4 C5 C6 120.3(4) . . ?
N2 C6 C7 116.3(3) . . ?
N2 C6 C5 123.5(3) . . ?
C7 C6 C5 120.1(3) . . ?
C8 C7 C12 118.2(4) . . ?
C8 C7 C6 121.9(4) . . ?
C12 C7 C6 119.9(4) . . ?
C7 C8 C9 121.8(5) . . ?
C8 C9 C10 120.8(5) . . ?
C11 C10 C9 118.5(5) . . ?
C10 C11 C12 120.9(5) . . ?
C11 C12 C7 119.8(5) . . ?
N4 C13 N3 112.7(3) . . ?
N4 C13 S1 126.6(3) . . ?
N3 C13 S1 120.6(3) . . ?
C15 C14 N6 123.4(6) . . ?
C14 C15 C16 118.7(6) . . ?
C17 C16 C15 118.3(6) . . ?
C18 C17 C16 121.2(6) . . ?
N6 C18 C17 120.6(4) . . ?
N6 C18 C19 117.3(4) . . ?
C17 C18 C19 122.1(4) . . ?
N5 C19 C18 124.6(3) . . ?
N5 C19 C20 116.8(3) . . ?
C18 C19 C20 118.6(3) . . ?
C21 C20 C25 119.2(5) . . ?
C21 C20 C19 119.7(4) . . ?
C25 C20 C19 121.1(4) . . ?
C20 C21 C22 120.4(6) . . ?
C23 C22 C21 120.8(6) . . ?
C24 C23 C22 119.1(5) . . ?
C23 C24 C25 120.5(6) . . ?
C24 C25 C20 120.1(5) . . ?

loop_
_geom_bond_atom_site_label_1
_geom_bond_atom_site_label_2
_geom_bond_distance
_geom_bond_site_symmetry_2
_geom_bond_publ_flag
S1 C13 1.649(4) . yes
N1 C5 1.353(5) . ?
N1 C1 1.358(5) . ?
N2 C6 1.295(4) . ?
N2 N3 1.362(4) . yes
N3 C13 1.370(4) . yes
N4 C13 1.347(4) . yes
N4 N5 1.369(4) . yes
N5 C19 1.286(4) . ?
N6 C14 1.357(7) . ?
N6 C18 1.358(5) . ?
C1 C2 1.375(6) . ?
C2 C3 1.366(6) . ?
C3 C4 1.366(6) . ?
C4 C5 1.381(5) . ?
C5 C6 1.491(5) . ?
C6 C7 1.465(5) . ?
C7 C8 1.347(6) . ?
C7 C12 1.389(6) . ?
C8 C9 1.353(6) . ?
C9 C10 1.369(7) . ?
C10 C11 1.355(7) . ?
C11 C12 1.378(6) . ?
C14 C15 1.346(8) . ?
C15 C16 1.380(8) . ?
C16 C17 1.369(7) . ?
C17 C18 1.359(6) . ?
C18 C19 1.477(5) . ?
C19 C20 1.483(5) . ?
C20 C21 1.354(6) . ?
C20 C25 1.379(6) . ?
C21 C22 1.369(7) . ?
C22 C23 1.369(7) . ?
C23 C24 1.356(7) . ?
C24 C25 1.375(6) . ?

loop_
_cod_related_entry_id
_cod_related_entry_database
_cod_related_entry_code
1 ChemSpider 30652719
